data_2005398
loop_
_publ_author_name
'Lis, T.'

_publ_section_title
;
 Ammonium Salts of Phosphoglycolic Acid (H~3~PG): NH~4~. H~2~PG,
 3NH~4~. H~2~PG. HPG, 2NH~4~. HPG and 3NH~4~.PG.H~2~O at 150K
;
_journal_issue 9
_journal_name_full 'Acta Crystallographica Section C'
_journal_page_first 2326
_journal_page_last 2332
_journal_paper_doi 10.1107/S0108270196002624
_journal_volume 52
_journal_year 1996
_chemical_formula_moiety '2N H4 + , C2 H3 O6 P1 2-'
_chemical_formula_sum 'C2 H11 N2 O6 P'
_chemical_formula_weight 190.10
_chemical_name_systematic
;
diammonium phosphoglycolate
;
_space_group_IT_number 14
_symmetry_cell_setting monoclinic
_symmetry_space_group_name_Hall '-P 2ybc'
_symmetry_space_group_name_H-M 'P 1 21/c 1'
_cell_angle_alpha 90.
_cell_angle_beta 91.12(3)
_cell_angle_gamma 90.
_cell_formula_units_Z 8
_cell_length_a 13.202(5)
_cell_length_b 8.072(3)
_cell_length_c 13.792(5)
_cell_measurement_reflns_used 60
_cell_measurement_temperature 150(1)
_cell_measurement_theta_max 14
_cell_measurement_theta_min 10
_cell_volume 1469.5(9)
_computing_cell_refinement 'KM4 Software'
_computing_data_collection 'KM4 Software (Kumar Diffraction, 1989)'
_computing_data_reduction 'KM4 Software'
_computing_molecular_graphics 'ORTEPII (Johnson, 1976)'
_computing_structure_refinement 'SHELXL93 (Sheldrick, 1993)'
_computing_structure_solution 'SHELXS86 (Sheldrick, 1985)'
_diffrn_ambient_temperature 150(2)
_diffrn_measurement_device 'Kuma KM4 computer-controlled four-circle \w/2\q diffractometer'
_diffrn_measurement_method \w/2\q
_diffrn_radiation_monochromator graphite
_diffrn_radiation_source 'fine-focus sealed tube'
_diffrn_radiation_type MoK\a
_diffrn_radiation_wavelength 0.71073
_diffrn_reflns_av_R_equivalents 0.0299
_diffrn_reflns_av_sigmaI/netI 0.0185
_diffrn_reflns_limit_h_max 1
_diffrn_reflns_limit_h_min -18
_diffrn_reflns_limit_k_max 0
_diffrn_reflns_limit_k_min -11
_diffrn_reflns_limit_l_max 19
_diffrn_reflns_limit_l_min -19
_diffrn_reflns_number 4238
_diffrn_reflns_theta_max 30
_diffrn_reflns_theta_min 2
_diffrn_standards_decay_% 3
_diffrn_standards_interval_count 100
_diffrn_standards_number 3
_exptl_absorpt_coefficient_mu 0.367
_exptl_absorpt_correction_type none
_exptl_crystal_colour colourless
_exptl_crystal_density_diffrn 1.719(2)
_exptl_crystal_density_meas 1.675
_exptl_crystal_density_method 'flotation in CCl~4~/1,2-dibromethane at room temperature'
_exptl_crystal_description prism
_exptl_crystal_F_000 800
_exptl_crystal_size_max 0.6
_exptl_crystal_size_mid 0.6
_exptl_crystal_size_min 0.3
_refine_diff_density_max 0.67
_refine_diff_density_min -0.52
_refine_ls_extinction_coef 0.0066(9)
_refine_ls_extinction_method 'SHELXL93 (Sheldrick, 1993)'
_refine_ls_goodness_of_fit_all 1.069
_refine_ls_goodness_of_fit_obs 1.103
_refine_ls_hydrogen_treatment refall
_refine_ls_matrix_type full
_refine_ls_number_parameters 288
_refine_ls_number_reflns 4076
_refine_ls_number_restraints 0
_refine_ls_R_factor_all 0.0433
_refine_ls_R_factor_obs 0.0309
_refine_ls_shift/esd_max 0.221
_refine_ls_shift/esd_mean 0.015
_refine_ls_structure_factor_coef Fsqd
_refine_ls_weighting_details 'w = 1/[\s^2^(Fo^2^)+(0.064P)^2^+0.094P] where P=(Fo^2^+2Fc^2^)/3'
_refine_ls_weighting_scheme calc
_refine_ls_wR_factor_all 0.0879
_refine_ls_wR_factor_obs 0.0814
_reflns_number_observed 3331
_reflns_number_total 4076
_reflns_observed_criterion >2sigma(I)
_cod_data_source_file mu1249.cif
_cod_data_source_block III
_cod_depositor_comments
;
The following automatic conversions were performed:

'_refine_ls_weighting_scheme' value 'calc w =
1/[\s^2^(Fo^2^)+(0.064P)^2^+0.094P] where P=(Fo^2^+2Fc^2^)/3' was
changed to 'calc'. New tag '_refine_ls_weighting_details' was
created. The value of the new tag was set to 'w =
1/[\s^2^(Fo^2^)+(0.064P)^2^+0.094P] where P=(Fo^2^+2Fc^2^)/3'.

Automatic conversion script
Id: cif_fix_values 3143 2015-03-26 13:38:13Z robertas 
;
_cod_original_sg_symbol_H-M 'P 21/c'
_cod_database_code 2005398

loop_
_symmetry_equiv_pos_as_xyz
'x, y, z'
'-x, y+1/2, -z+1/2'
'-x, -y, -z'
'x, -y-1/2, z-1/2'

loop_
_atom_site_aniso_label
_atom_site_aniso_U_11
_atom_site_aniso_U_22
_atom_site_aniso_U_33
_atom_site_aniso_U_12
_atom_site_aniso_U_13
_atom_site_aniso_U_23
P1A 0.00956(14) 0.00729(13) 0.01017(13) -0.00006(8) 0.00142(9) -0.00045(8)
P2B 0.01062(14) 0.00681(13) 0.00907(13) -0.00004(8) 0.00125(9) 0.00038(8)
O1A 0.0198(4) 0.0094(3) 0.0141(3) -0.0001(3) 0.0058(3) 0.0016(3)
O2A 0.0281(4) 0.0067(3) 0.0112(3) -0.0004(3) -0.0012(3) 0.0003(3)
O3A 0.0113(4) 0.0142(4) 0.0157(3) 0.0013(3) 0.0038(3) 0.0018(3)
O4A 0.0110(4) 0.0183(4) 0.0151(3) 0.0003(3) -0.0009(3) -0.0008(3)
O5A 0.0314(5) 0.0125(4) 0.0142(4) -0.0030(3) 0.0057(3) -0.0022(3)
O6A 0.0246(4) 0.0081(3) 0.0202(4) -0.0001(3) 0.0030(3) 0.0014(3)
C1A 0.0124(5) 0.0088(4) 0.0150(4) 0.0001(3) 0.0002(4) -0.0007(3)
C2A 0.0227(6) 0.0072(4) 0.0115(4) 0.0006(4) 0.0010(4) 0.0000(3)
O1B 0.0238(4) 0.0088(3) 0.0120(3) -0.0001(3) 0.0036(3) -0.0019(3)
O2B 0.0295(5) 0.0067(3) 0.0110(3) 0.0001(3) 0.0034(3) 0.0004(3)
O3B 0.0136(4) 0.0164(4) 0.0142(3) 0.0013(3) -0.0018(3) 0.0007(3)
O4B 0.0113(4) 0.0185(4) 0.0187(4) -0.0007(3) 0.0038(3) -0.0009(3)
O5B 0.0226(4) 0.0116(4) 0.0128(3) 0.0004(3) 0.0005(3) 0.0018(3)
O6B 0.0352(5) 0.0084(4) 0.0172(4) 0.0001(3) 0.0018(3) -0.0004(3)
C1B 0.0137(5) 0.0085(4) 0.0150(5) 0.0001(3) 0.0001(4) 0.0013(3)
C2B 0.0198(5) 0.0073(4) 0.0117(4) 0.0003(4) 0.0019(4) 0.0001(3)
N1 0.0147(5) 0.0159(4) 0.0141(4) -0.0010(4) 0.0016(3) 0.0008(3)
N2 0.0149(4) 0.0171(4) 0.0129(4) -0.0006(4) 0.0009(3) -0.0007(3)
N3 0.0128(4) 0.0182(5) 0.0132(4) -0.0002(4) 0.0013(3) 0.0001(4)
N4 0.0132(4) 0.0191(5) 0.0137(4) -0.0009(4) 0.0014(3) -0.0018(4)

loop_
_atom_site_label
_atom_site_occupancy
_atom_site_fract_x
_atom_site_fract_y
_atom_site_fract_z
_atom_site_U_iso_or_equiv
_atom_site_thermal_displace_type
_atom_site_calc_flag
_atom_site_type_symbol
P1A 1 0.12892(2) 0.58217(3) 0.35422(2) 0.00899(8) Uani d P
P2B 1 0.63299(2) 0.43478(3) 0.39237(2) 0.00882(8) Uani d P
O1A 1 0.10714(7) 0.46273(10) 0.44043(6) 0.0143(2) Uani d O
O2A 1 0.14557(7) 0.75135(9) 0.41279(6) 0.0153(2) Uani d O
O3A 1 0.22454(6) 0.53498(10) 0.30328(6) 0.0137(2) Uani d O
O4A 1 0.03815(6) 0.60074(10) 0.28752(6) 0.0148(2) Uani d O
O5A 1 0.12970(8) 1.03038(10) 0.51455(6) 0.0193(2) Uani d O
O6A 1 0.16167(7) 1.18634(10) 0.38457(6) 0.0176(2) Uani d O
C1A 1 0.14634(8) 1.04966(13) 0.42694(8) 0.0121(2) Uani d C
C2A 1 0.14595(9) 0.90263(13) 0.35890(7) 0.0138(2) Uani d C
O1B 1 0.62072(7) 0.54885(10) 0.48199(6) 0.0148(2) Uani d O
O2B 1 0.61893(7) 0.25947(10) 0.44431(6) 0.0157(2) Uani d O
O3B 1 0.54855(6) 0.45870(10) 0.31777(6) 0.0147(2) Uani d O
O4B 1 0.73569(6) 0.44717(10) 0.34856(6) 0.0161(2) Uani d O
O5B 1 0.62033(7) -0.02348(10) 0.54154(6) 0.0157(2) Uani d O
O6B 1 0.62797(7) -0.17326(11) 0.40489(6) 0.0202(2) Uani d O
C1B 1 0.62481(8) -0.03873(13) 0.45199(8) 0.0124(2) Uani d C
C2B 1 0.62640(9) 0.11303(13) 0.38767(7) 0.0129(2) Uani d C
N1 1 0.08757(8) 0.73238(13) 0.61250(7) 0.0149(2) Uani d N
N2 1 0.59917(8) 0.26875(13) 0.65321(7) 0.0149(2) Uani d N
N3 1 0.36951(8) 0.27734(13) 0.32002(7) 0.0147(2) Uani d N
N4 1 0.85384(8) 0.74046(14) 0.33596(7) 0.0153(2) Uani d N
H1A 1 0.1353(18) 0.3644(32) 0.4272(18) 0.048(6) Uiso d H
H1B 1 0.6280(16) 0.6492(31) 0.4653(16) 0.041(6) Uiso d H
H2A 1 0.2022(14) 0.9081(22) 0.3187(13) 0.022(4) Uiso d H
H20A 1 0.0883(12) 0.9091(20) 0.3180(12) 0.012(4) Uiso d H
H2B 1 0.5723(15) 0.1042(25) 0.3455(15) 0.030(5) Uiso d H
H20B 1 0.6862(14) 0.1154(23) 0.3511(13) 0.023(4) Uiso d H
H11 1 0.0425(15) 0.6658(26) 0.5909(14) 0.029(5) Uiso d H
H12 1 0.0971(15) 0.8171(28) 0.5758(15) 0.031(5) Uiso d H
H13 1 0.0677(15) 0.7823(24) 0.6690(15) 0.031(5) Uiso d H
H14 1 0.1466(14) 0.6758(24) 0.6230(13) 0.022(4) Uiso d H
H21 1 0.5474(13) 0.3494(23) 0.6475(13) 0.023(4) Uiso d H
H22 1 0.5858(13) 0.1970(23) 0.6986(13) 0.021(4) Uiso d H
H23 1 0.6075(16) 0.2123(27) 0.5959(16) 0.037(5) Uiso d H
H24 1 0.6553(13) 0.3212(23) 0.6632(12) 0.018(4) Uiso d H
H31 1 0.3160(13) 0.3431(23) 0.3264(12) 0.017(4) Uiso d H
H32 1 0.3636(16) 0.2332(27) 0.2696(17) 0.035(5) Uiso d H
H33 1 0.3629(15) 0.2059(26) 0.3636(15) 0.028(5) Uiso d H
H34 1 0.4262(14) 0.3318(23) 0.3258(12) 0.019(4) Uiso d H
H41 1 0.8134(14) 0.6614(26) 0.3400(13) 0.024(4) Uiso d H
H42 1 0.8343(15) 0.8001(26) 0.2899(15) 0.030(5) Uiso d H
H43 1 0.8553(14) 0.7989(25) 0.3863(15) 0.025(4) Uiso d H
H44 1 0.9135(15) 0.6973(24) 0.3219(14) 0.027(5) Uiso d H

loop_
_atom_type_symbol
_atom_type_description
_atom_type_scat_dispersion_real
_atom_type_scat_dispersion_imag
_atom_type_scat_source
C C 0.0033 0.0016 'International Tables Vol C Tables 4.2.6.8 and 6.1.1.4'
H H 0.0000 0.0000 'International Tables Vol C Tables 4.2.6.8 and 6.1.1.4'
N N 0.0061 0.0033 'International Tables Vol C Tables 4.2.6.8 and 6.1.1.4'
O O 0.0106 0.0060 'International Tables Vol C Tables 4.2.6.8 and 6.1.1.4'
P P 0.1023 0.0942 'International Tables Vol C Tables 4.2.6.8 and 6.1.1.4'

loop_
_geom_angle_atom_site_label_1
_geom_angle_atom_site_label_2
_geom_angle_atom_site_label_3
_geom_angle
_geom_angle_publ_flag
O1A P1A O2A 99.70(10) no
O1A P1A O3A 111.60(10) no
O1A P1A O4A 111.80(10) no
O2A P1A O3A 110.10(10) no
O2A P1A O4A 108.90(10) no
O3A P1A O4A 113.90(10) no
C2A O2A P1A 117.90(10) no
O2A C2A C1A 110.30(10) no
O5A C1A O6A 126.20(10) no
O5A C1A C2A 120.40(10) no
O6A C1A C2A 113.30(10) no
O1B P2B O2B 98.80(10) no
O1B P2B O3B 112.20(10) no
O1B P2B O4B 113.00(10) no
O2B P2B O3B 109.10(10) no
O2B P2B O4B 110.70(10) no
O3B P2B O4B 112.20(10) no
C2B O2B P2B 118.70(10) no
O2B C2B C1B 110.40(10) no
O5B C1B O6B 126.60(10) no
O5B C1B C2B 120.20(10) no
O6B C1B C2B 113.10(10) no
P1A O1A H1A 108.0(16) ?
O2A C2A H2A 111.0(11) ?
C1A C2A H2A 109.7(11) ?
O2A C2A H20A 110.4(10) ?
C1A C2A H20A 108.8(10) ?
H2A C2A H20A 106.5(15) ?
P2B O1B H1B 109.7(15) ?
O2B C2B H2B 110.6(13) ?
C1B C2B H2B 106.9(13) ?
O2B C2B H20B 110.1(11) ?
C1B C2B H20B 110.5(11) ?
H2B C2B H20B 108.2(16) ?
H11 N1 H12 113.9(19) ?
H11 N1 H13 111.3(18) ?
H12 N1 H13 101.3(18) ?
H11 N1 H14 109.2(18) ?
H12 N1 H14 110.9(17) ?
H13 N1 H14 110.0(17) ?
H21 N2 H22 111.1(16) ?
H21 N2 H23 111.5(17) ?
H22 N2 H23 108.5(17) ?
H21 N2 H24 107.0(16) ?
H22 N2 H24 113.3(16) ?
H23 N2 H24 105.3(17) ?
H31 N3 H32 107.1(19) ?
H31 N3 H33 104.3(17) ?
H32 N3 H33 108.(2) ?
H31 N3 H34 111.9(16) ?
H32 N3 H34 112.4(19) ?
H33 N3 H34 112.5(18) ?
H41 N4 H42 107.6(19) ?
H41 N4 H43 112.3(18) ?
H42 N4 H43 107.9(19) ?
H41 N4 H44 106.7(17) ?
H42 N4 H44 108.8(18) ?
H43 N4 H44 113.3(18) ?

loop_
_geom_bond_atom_site_label_1
_geom_bond_atom_site_label_2
_geom_bond_distance
_geom_bond_publ_flag
P1A O1A 1.5620(10) no
P1A O2A 1.6000(10) no
P1A O3A 1.5060(10) no
P1A O4A 1.5040(10) no
O2A C2A 1.430(2) no
O5A C1A 1.242(2) no
O6A C1A 1.267(2) no
C1A C2A 1.513(2) no
P2B O1B 1.5520(10) no
P2B O2B 1.5990(10) no
P2B O3B 1.5140(10) no
P2B O4B 1.4980(10) no
O2B C2B 1.421(2) no
O5B C1B 1.244(2) no
O6B C1B 1.267(2) no
C1B C2B 1.513(2) no
O1A H1A 0.90(3) ?
C2A H2A 0.94(2) ?
C2A H20A 0.94(2) ?
O1B H1B 0.85(2) ?
C2B H2B 0.92(2) ?
C2B H20B 0.95(2) ?
N1 H11 0.85(2) ?
N1 H12 0.86(2) ?
N1 H13 0.92(2) ?
N1 H14 0.91(2) ?
N2 H21 0.95(2) ?
N2 H22 0.87(2) ?
N2 H23 0.92(2) ?
N2 H24 0.86(2) ?
N3 H31 0.89(2) ?
N3 H32 0.78(2) ?
N3 H33 0.84(2) ?
N3 H34 0.87(2) ?
N4 H41 0.83(2) ?
N4 H42 0.83(2) ?
N4 H43 0.84(2) ?
N4 H44 0.89(2) ?

loop_
_geom_contact_atom_site_label_1
_geom_contact_atom_site_label_2
_geom_contact_distance
_geom_contact_site_symmetry_2
O3B H34 1.92(2) .
O3A H31 1.99(2) .
O5A H12 1.97(2) .
O1A O6A 2.472(2) 1_545
O2A H12 2.41(2) .
O2A N1 2.877(2) .
O3A N3 2.833(2) .
O5A N1 2.820(2) .
O1B O6B 2.485(2) 1_565
O2B H23 2.13(2) .
O2B N2 2.899(2) .
O3B N3 2.781(2) .
O4B H41 2.02(2) .
O4B N4 2.842(2) .
O5B H23 2.05(2) .
O5B N2 2.834(2) .
N1 O4B 2.790(2) 3_666
N1 O4A 2.851(2) 4_576
N1 O1A 3.090(2) 3_566
N2 O3A 2.869(2) 3_666
N2 O3B 2.972(2) 3_666
N2 O3B 3.005(2) 4_566
N3 O5B 2.802(2) 3_656
N3 O6A 2.993(2) 1_545
N3 O6B 3.128(2) 2_655
N4 O5A 2.775(2) 3_676
N4 O4A 2.775(2) 1_655
N4 O6A 3.076(2) 2_645
N4 O3A 3.215(2) 2_655

loop_
_geom_torsion_atom_site_label_1
_geom_torsion_atom_site_label_2
_geom_torsion_atom_site_label_3
_geom_torsion_atom_site_label_4
_geom_torsion
_geom_torsion_publ_flag
O1A P1A O2A C2A -166.50(10) no
O3A P1A O2A C2A 76.10(10) no
O4A P1A O2A C2A -49.40(10) no
P1A O2A C2A C1A 171.30(10) no
O5A C1A C2A O2A -11.8(2) no
O6A C1A C2A O2A 170.20(10) no
O1B P2B O2B C2B -178.90(10) no
O3B P2B O2B C2B 63.80(10) no
O4B P2B O2B C2B -60.10(10) no
P2B O2B C2B C1B 172.50(10) no
O5B C1B C2B O2B -1.9(2) no
O6B C1B C2B O2B 177.80(10) no
